data_1546453
loop_
_publ_author_name
'B\"oser, Richard'
'Haufe, Lisa Cathrin'
'Freytag, Matthias'
'Jones, P. G.'
'H\"orner, Gerald'
'Ren\'e, Frank'

_publ_section_title
;
 Completing the series of boron-nucleophilic cyanoborates: Boryl anions of
 type (NHC)&#x2212;B(CN)2&#x2212;
;
_journal_name_full 'Chem. Sci.'
_journal_paper_doi 10.1039/C7SC02238G
_journal_year 2017
_chemical_formula_sum 'C11 H17 B N4 S'
_chemical_formula_weight 248.16
_chemical_name_systematic
; 
 ? 
;
_space_group_IT_number 19
_symmetry_cell_setting orthorhombic
_symmetry_space_group_name_Hall 'P 2ac 2ab'
_symmetry_space_group_name_H-M 'P 21 21 21'
_atom_sites_solution_hydrogens geom
_atom_sites_solution_primary direct
_atom_sites_solution_secondary difmap
_audit_creation_method SHELXL-97
_audit_update_record
;
2017-05-17 deposited with the CCDC.
2017-07-03 downloaded from the CCDC.
;
_cell_angle_alpha 90.00
_cell_angle_beta 90.00
_cell_angle_gamma 90.00
_cell_formula_units_Z 4
_cell_length_a 8.5576(3)
_cell_length_b 9.7069(3)
_cell_length_c 16.4514(6)
_cell_measurement_reflns_used 7181
_cell_measurement_temperature 100(2)
_cell_measurement_theta_max 28.3260
_cell_measurement_theta_min 2.6750
_cell_volume 1366.58(8)
_computing_cell_refinement
; 
CrysAlisPro, Agilent Technologies, 
Version 1.171.37.35 (release 13-08-2014 CrysAlis171 .NET) 
(compiled Aug 13 2014,18:06:01) 
;
_computing_data_collection
; 
CrysAlisPro, Agilent Technologies, 
Version 1.171.37.35 (release 13-08-2014 CrysAlis171 .NET) 
(compiled Aug 13 2014,18:06:01) 
;
_computing_data_reduction
; 
CrysAlisPro, Agilent Technologies, 
Version 1.171.37.35 (release 13-08-2014 CrysAlis171 .NET) 
(compiled Aug 13 2014,18:06:01) 
;
_computing_molecular_graphics 'Bruker XP'
_computing_publication_material SHELXL-97
_computing_structure_refinement 'SHELXL-97 (Sheldrick, 1997)'
_computing_structure_solution 'SHELXS-97 (Sheldrick, 1990)'
_diffrn_ambient_temperature 100(2)
_diffrn_detector_area_resol_mean 16.1419
_diffrn_measured_fraction_theta_full 0.992
_diffrn_measured_fraction_theta_max 0.964
_diffrn_measurement_device_type 'Oxford Diffraction Xcalibur, Eos'
_diffrn_measurement_method '\w scans'
_diffrn_radiation_monochromator graphite
_diffrn_radiation_type 'Mo K\a'
_diffrn_radiation_wavelength 0.71073
_diffrn_reflns_av_R_equivalents 0.0500
_diffrn_reflns_av_sigmaI/netI 0.0359
_diffrn_reflns_limit_h_max 12
_diffrn_reflns_limit_h_min -12
_diffrn_reflns_limit_k_max 13
_diffrn_reflns_limit_k_min -13
_diffrn_reflns_limit_l_max 22
_diffrn_reflns_limit_l_min -23
_diffrn_reflns_number 36589
_diffrn_reflns_theta_full 30.50
_diffrn_reflns_theta_max 31.08
_diffrn_reflns_theta_min 2.44
_diffrn_source 'Enhance (Mo) X-ray Source'
_exptl_absorpt_coefficient_mu 0.221
_exptl_absorpt_correction_type none
_exptl_crystal_colour colourless
_exptl_crystal_density_diffrn 1.206
_exptl_crystal_density_method 'not measured'
_exptl_crystal_description 'cut prism'
_exptl_crystal_F_000 528
_exptl_crystal_size_max 0.30
_exptl_crystal_size_mid 0.25
_exptl_crystal_size_min 0.18
_refine_diff_density_max 0.465
_refine_diff_density_min -0.408
_refine_diff_density_rms 0.049
_refine_ls_abs_structure_details 'Flack H D (1983), Acta Cryst. A39, 876-881'
_refine_ls_abs_structure_Flack 0.01(6)
_refine_ls_extinction_method none
_refine_ls_goodness_of_fit_ref 1.062
_refine_ls_hydrogen_treatment constr
_refine_ls_matrix_type full
_refine_ls_number_parameters 159
_refine_ls_number_reflns 4129
_refine_ls_number_restraints 0
_refine_ls_restrained_S_all 1.062
_refine_ls_R_factor_all 0.0471
_refine_ls_R_factor_gt 0.0380
_refine_ls_shift/su_max 0.001
_refine_ls_shift/su_mean 0.000
_refine_ls_structure_factor_coef Fsqd
_refine_ls_weighting_details 'calc w=1/[\s^2^(Fo^2^)+(0.0315P)^2^+0.3587P] where P=(Fo^2^+2Fc^2^)/3'
_refine_ls_weighting_scheme calc
_refine_ls_wR_factor_gt 0.0781
_refine_ls_wR_factor_ref 0.0823
_reflns_number_gt 3689
_reflns_number_total 4129
_reflns_threshold_expression >2sigma(I)
_cod_data_source_file c7sc02238g2.cif
_cod_data_source_block rene10
_cod_original_cell_volume 1366.60(8)
_cod_database_code 1546453

loop_
_symmetry_equiv_pos_as_xyz
'x, y, z'
'-x+1/2, -y, z+1/2'
'-x, y+1/2, -z+1/2'
'x+1/2, -y+1/2, -z'

loop_
_atom_site_label
_atom_site_type_symbol
_atom_site_fract_x
_atom_site_fract_y
_atom_site_fract_z
_atom_site_U_iso_or_equiv
_atom_site_adp_type
_atom_site_occupancy
_atom_site_symmetry_multiplicity
_atom_site_calc_flag
_atom_site_refinement_flags
S S 0.68183(5) 0.73734(4) 0.82095(2) 0.02560(10) Uani 1 1 d .
B1 B 0.61204(18) 0.55545(16) 0.79452(10) 0.0156(3) Uani 1 1 d .
N1 N 0.33135(14) 0.57823(11) 0.72508(7) 0.0140(2) Uani 1 1 d .
N2 N 0.52497(13) 0.58500(12) 0.64183(7) 0.0150(2) Uani 1 1 d .
N3 N 0.49892(17) 0.42151(16) 0.92851(8) 0.0310(3) Uani 1 1 d .
N4 N 0.86112(15) 0.39184(15) 0.75267(9) 0.0284(3) Uani 1 1 d .
C1 C 0.48854(15) 0.57288(13) 0.72136(8) 0.0142(3) Uani 1 1 d .
C2 C 0.26889(16) 0.58955(14) 0.64764(8) 0.0151(3) Uani 1 1 d .
C3 C 0.39075(16) 0.59399(14) 0.59525(8) 0.0152(3) Uani 1 1 d .
C4 C 0.23507(17) 0.57018(16) 0.79823(9) 0.0204(3) Uani 1 1 d .
H4A H 0.2112 0.4735 0.8101 0.031 Uiso 1 1 calc R
H4B H 0.1375 0.6210 0.7895 0.031 Uiso 1 1 calc R
H4C H 0.2919 0.6107 0.8441 0.031 Uiso 1 1 calc R
C5 C 0.09714(17) 0.59587(16) 0.63281(9) 0.0196(3) Uani 1 1 d .
H5A H 0.0770 0.5937 0.5742 0.029 Uiso 1 1 calc R
H5B H 0.0551 0.6813 0.6558 0.029 Uiso 1 1 calc R
H5C H 0.0464 0.5167 0.6587 0.029 Uiso 1 1 calc R
C6 C 0.39476(18) 0.60570(16) 0.50488(8) 0.0201(3) Uani 1 1 d .
H6A H 0.2880 0.6014 0.4835 0.030 Uiso 1 1 calc R
H6B H 0.4564 0.5297 0.4823 0.030 Uiso 1 1 calc R
H6C H 0.4425 0.6937 0.4895 0.030 Uiso 1 1 calc R
C7 C 0.68361(17) 0.59813(17) 0.60918(9) 0.0226(3) Uani 1 1 d .
H7A H 0.7505 0.6437 0.6494 0.034 Uiso 1 1 calc R
H7B H 0.6810 0.6531 0.5592 0.034 Uiso 1 1 calc R
H7C H 0.7254 0.5064 0.5971 0.034 Uiso 1 1 calc R
C8 C 0.54121(18) 0.47786(16) 0.87178(9) 0.0200(3) Uani 1 1 d .
C9 C 0.75581(17) 0.46014(15) 0.76793(9) 0.0189(3) Uani 1 1 d .
C10 C 0.8348(2) 0.70605(18) 0.89598(11) 0.0317(4) Uani 1 1 d .
H10A H 0.8665 0.6081 0.8930 0.038 Uiso 1 1 calc R
H10B H 0.9272 0.7628 0.8820 0.038 Uiso 1 1 calc R
C11 C 0.7860(2) 0.7385(2) 0.98179(11) 0.0386(4) Uani 1 1 d .
H11A H 0.7573 0.8360 0.9857 0.058 Uiso 1 1 calc R
H11B H 0.8728 0.7192 1.0189 0.058 Uiso 1 1 calc R
H11C H 0.6960 0.6814 0.9966 0.058 Uiso 1 1 calc R

loop_
_atom_site_aniso_label
_atom_site_aniso_U_11
_atom_site_aniso_U_22
_atom_site_aniso_U_33
_atom_site_aniso_U_23
_atom_site_aniso_U_13
_atom_site_aniso_U_12
S 0.02882(19) 0.01536(15) 0.0326(2) 0.00003(15) -0.01339(17) -0.00089(15)
B1 0.0156(7) 0.0144(7) 0.0167(7) 0.0014(5) -0.0008(6) -0.0008(6)
N1 0.0141(5) 0.0145(5) 0.0134(5) -0.0001(4) 0.0004(4) 0.0001(5)
N2 0.0125(5) 0.0170(5) 0.0155(6) 0.0018(4) 0.0008(4) -0.0015(4)
N3 0.0315(8) 0.0380(8) 0.0233(7) 0.0101(6) 0.0062(6) 0.0083(7)
N4 0.0237(7) 0.0266(7) 0.0349(8) 0.0098(6) 0.0065(6) 0.0049(5)
C1 0.0137(6) 0.0127(6) 0.0161(6) 0.0012(5) 0.0006(5) -0.0008(5)
C2 0.0169(6) 0.0130(6) 0.0155(6) 0.0001(5) -0.0014(5) -0.0004(5)
C3 0.0164(6) 0.0142(6) 0.0151(6) 0.0007(5) -0.0010(5) -0.0013(5)
C4 0.0175(7) 0.0283(8) 0.0154(7) 0.0017(6) 0.0043(5) 0.0022(6)
C5 0.0166(6) 0.0235(7) 0.0186(7) 0.0002(6) -0.0023(6) 0.0008(6)
C6 0.0220(7) 0.0247(7) 0.0137(6) 0.0026(5) 0.0000(5) -0.0021(6)
C7 0.0141(6) 0.0330(8) 0.0207(7) 0.0062(6) 0.0045(6) -0.0028(7)
C8 0.0185(7) 0.0221(7) 0.0194(7) 0.0012(6) -0.0004(6) 0.0049(6)
C9 0.0188(7) 0.0182(7) 0.0198(7) 0.0066(5) 0.0002(5) -0.0009(6)
C10 0.0283(8) 0.0302(9) 0.0366(9) -0.0061(7) -0.0152(7) 0.0023(7)
C11 0.0450(10) 0.0407(10) 0.0302(9) 0.0015(8) -0.0103(7) 0.0103(9)

loop_
_atom_type_symbol
_atom_type_description
_atom_type_scat_dispersion_real
_atom_type_scat_dispersion_imag
_atom_type_scat_source
C C 0.0033 0.0016 'International Tables Vol C Tables 4.2.6.8 and 6.1.1.4'
H H 0.0000 0.0000 'International Tables Vol C Tables 4.2.6.8 and 6.1.1.4'
B B 0.0013 0.0007 'International Tables Vol C Tables 4.2.6.8 and 6.1.1.4'
N N 0.0061 0.0033 'International Tables Vol C Tables 4.2.6.8 and 6.1.1.4'
S S 0.1246 0.1234 'International Tables Vol C Tables 4.2.6.8 and 6.1.1.4'

loop_
_geom_angle_atom_site_label_1
_geom_angle_atom_site_label_2
_geom_angle_atom_site_label_3
_geom_angle
C10 S B1 102.95(7)
C8 B1 C9 103.69(11)
C8 B1 C1 113.28(12)
C9 B1 C1 111.16(12)
C8 B1 S 111.88(10)
C9 B1 S 110.83(10)
C1 B1 S 106.12(9)
C1 N1 C2 110.26(12)
C1 N1 C4 126.77(12)
C2 N1 C4 122.96(11)
C1 N2 C3 110.52(11)
C1 N2 C7 125.22(12)
C3 N2 C7 124.09(11)
N1 C1 N2 105.74(12)
N1 C1 B1 128.69(12)
N2 C1 B1 125.57(12)
C3 C2 N1 106.90(12)
C3 C2 C5 130.83(13)
N1 C2 C5 122.27(12)
C2 C3 N2 106.55(12)
C2 C3 C6 130.91(13)
N2 C3 C6 122.53(13)
N3 C8 B1 176.18(16)
N4 C9 B1 176.74(16)
C11 C10 S 113.58(13)

loop_
_geom_bond_atom_site_label_1
_geom_bond_atom_site_label_2
_geom_bond_distance
S C10 1.8250(17)
S B1 1.9139(16)
B1 C8 1.597(2)
B1 C9 1.600(2)
B1 C1 1.611(2)
N1 C1 1.3475(17)
N1 C2 1.3860(17)
N1 C4 1.4606(17)
N2 C1 1.3501(17)
N2 C3 1.3836(17)
N2 C7 1.4655(18)
N3 C8 1.141(2)
N4 C9 1.1467(19)
C2 C3 1.3536(19)
C2 C5 1.4911(19)
C3 C6 1.4915(19)
C10 C11 1.506(3)

loop_
_geom_torsion_atom_site_label_1
_geom_torsion_atom_site_label_2
_geom_torsion_atom_site_label_3
_geom_torsion_atom_site_label_4
_geom_torsion
C10 S B1 C8 61.76(12)
C10 S B1 C9 -53.43(12)
C10 S B1 C1 -174.23(10)
C2 N1 C1 N2 1.79(16)
C4 N1 C1 N2 -179.66(12)
C2 N1 C1 B1 -178.08(13)
C4 N1 C1 B1 0.5(2)
C3 N2 C1 N1 -1.71(16)
C7 N2 C1 N1 173.70(13)
C3 N2 C1 B1 178.16(12)
C7 N2 C1 B1 -6.4(2)
C8 B1 C1 N1 26.1(2)
C9 B1 C1 N1 142.37(14)
S B1 C1 N1 -97.05(15)
C8 B1 C1 N2 -153.75(14)
C9 B1 C1 N2 -37.47(19)
S B1 C1 N2 83.11(15)
C1 N1 C2 C3 -1.21(16)
C4 N1 C2 C3 -179.82(12)
C1 N1 C2 C5 179.24(13)
C4 N1 C2 C5 0.6(2)
N1 C2 C3 N2 0.12(15)
C5 C2 C3 N2 179.62(15)
N1 C2 C3 C6 180.00(14)
C5 C2 C3 C6 -0.5(3)
C1 N2 C3 C2 1.00(16)
C7 N2 C3 C2 -174.47(14)
C1 N2 C3 C6 -178.89(13)
C7 N2 C3 C6 5.6(2)
B1 S C10 C11 -104.90(15)
